data_1530921
loop_
_publ_author_name
'Udovenko, A.A.'
'Volkova, L.M.'
'Davidovich, R.L.'

_publ_section_title
;
 Crystal structure of (N H4)2 Sb Cl3 F2 and Rb2 Sb Cl3 F2
;
_journal_name_full
;
Koordinatsionnaya Khimiya (= Coordination Chemistry (USSR))
;
_journal_page_first 305
_journal_page_last 310
_journal_volume 4
_journal_year 1978
_chemical_formula_sum 'Cl3 F2 Rb2 Sb'
_chemical_name_systematic 'Rb2 Sb Cl3 F2'
_space_group_IT_number 2
_symmetry_space_group_name_Hall '-P 1'
_symmetry_space_group_name_H-M 'P -1'
_cell_angle_alpha 59.1
_cell_angle_beta 83.6
_cell_angle_gamma 78.4
_cell_formula_units_Z 3
_cell_length_a 13.12
_cell_length_b 7.53
_cell_length_c 7.55
_cell_volume 626.921
_citation_journal_id_ASTM KOKHDC
_cod_data_source_file Udovenko_KOKHDC_1978_401.cif
_cod_data_source_block Cl3F2Rb2Sb1
_cod_original_cell_volume 626.9213
_cod_original_formula_sum 'Cl3 F2 Rb2 Sb1'
_cod_database_code 1530921

loop_
_symmetry_equiv_pos_as_xyz
x,y,z
-x,-y,-z

loop_
_atom_site_label
_atom_site_type_symbol
_atom_site_fract_x
_atom_site_fract_y
_atom_site_fract_z
_atom_site_occupancy
_atom_site_U_iso_or_equiv
Cl1 Cl-1 0.5011 0.1187 0.6891 1 0.0
Rb1 Rb+1 0.6813 0.1027 -0.0005 1 0.0
F1 F-1 0.697 0.225 0.334 1 0.0
F2 F-1 0.309 0.362 0.87 1 0.0
Sb1 Sb+3 0.6026 0.4652 0.3371 1 0.0
Cl5 Cl-1 0.1169 0.0749 0.2124 1 0.0
Cl3 Cl-1 0.1163 0.1767 0.6739 1 0.0
Sb2 Sb+3 0 0 0 1 0.0
Cl2 Cl-1 0.5 0.5 0 1 0.0
F3 F-1 0.693 0.439 0.543 1 0.0
Rb2 Rb+1 0.9107 0.3624 0.3309 1 0.0
Rb3 Rb+1 0.308 0.2273 0.3376 1 0.0
Cl4 Cl-1 0.8816 0.3684 0.8929 1 0.0
